data_7061612
loop_
_publ_author_name
'Opa\<cak, Sa\<sa'
'Peri\'c, Berislav'
'Goj\<si\'c, Tomislav'
'\<Ciko\<s, Ana'
'Viki\'c-Topi\'c, Dra\<zen'
'Kirin, Sre\'cko I.'

_publ_section_title
;
 Tandem amide coupling and hydroamination: unexpected benzotriazole oxide
 addition to the propiolic acid triple bond
;
_journal_issue 27
_journal_name_full 'New Journal of Chemistry'
_journal_page_first 13275
_journal_page_last 13285
_journal_paper_doi 10.1039/D2NJ02587F
_journal_volume 46
_journal_year 2022
_chemical_absolute_configuration rm
_chemical_formula_moiety 'C14 H22 N2 O3'
_chemical_formula_sum 'C14 H22 N2 O3'
_chemical_formula_weight 266.34
_space_group_crystal_system trigonal
_space_group_IT_number 145
_space_group_name_Hall 'P 32'
_space_group_name_H-M_alt 'P 32'
_atom_sites_solution_hydrogens geom
_atom_sites_solution_primary direct
_atom_sites_solution_secondary difmap
_audit_creation_method SHELXL-2018/3
_audit_update_record
;
2022-04-07 deposited with the CCDC.	2022-06-17 downloaded from the CCDC.
;
_cell_angle_alpha 90
_cell_angle_beta 90
_cell_angle_gamma 120
_cell_formula_units_Z 3
_cell_length_a 16.216(3)
_cell_length_b 16.216(3)
_cell_length_c 5.1307(5)
_cell_measurement_reflns_used 1138
_cell_measurement_temperature 293(2)
_cell_measurement_theta_max 69.5050
_cell_measurement_theta_min 3.1230
_cell_volume 1168.4(3)
_computing_cell_refinement 'CrysAlisPro 1.171.39.46 (Rigaku OD, 2018)'
_computing_data_collection 'CrysAlisPro 1.171.39.46 (Rigaku OD, 2018)'
_computing_data_reduction 'CrysAlisPro 1.171.39.46 (Rigaku OD, 2018)'
_computing_structure_refinement 'SHELXL-2018/3 (Sheldrick, 2015)'
_computing_structure_solution 'SHELXT-2015 (Sheldrick, 2015)'
_diffrn_ambient_temperature 293(2)
_diffrn_detector_area_resol_mean 10.4323
_diffrn_measured_fraction_theta_full 0.960
_diffrn_measured_fraction_theta_max 0.926
_diffrn_measurement_device_type 'Xcalibur, Ruby, Nova'
_diffrn_measurement_method '\w scans'
_diffrn_radiation_type CuK\a
_diffrn_radiation_wavelength 1.54184
_diffrn_reflns_av_R_equivalents 0.2058
_diffrn_reflns_av_unetI/netI 0.1297
_diffrn_reflns_Laue_measured_fraction_full 0.960
_diffrn_reflns_Laue_measured_fraction_max 0.926
_diffrn_reflns_limit_h_max 18
_diffrn_reflns_limit_h_min -19
_diffrn_reflns_limit_k_max 18
_diffrn_reflns_limit_k_min -19
_diffrn_reflns_limit_l_max 5
_diffrn_reflns_limit_l_min -6
_diffrn_reflns_number 3687
_diffrn_reflns_point_group_measured_fraction_full 0.708
_diffrn_reflns_point_group_measured_fraction_max 0.678
_diffrn_reflns_theta_full 67.684
_diffrn_reflns_theta_max 70.947
_diffrn_reflns_theta_min 3.147
_diffrn_source 'micro-focus sealed X-ray tube'
_exptl_absorpt_coefficient_mu 0.650
_exptl_absorpt_correction_T_max 1.00000
_exptl_absorpt_correction_T_min 0.08977
_exptl_absorpt_correction_type multi-scan
_exptl_absorpt_process_details
;
CrysAlisPro 1.171.39.46 (Rigaku Oxford Diffraction, 2018)
Empirical absorption correction using spherical harmonics,
 implemented in SCALE3 ABSPACK scaling algorithm.
;
_exptl_crystal_colour colourless
_exptl_crystal_density_diffrn 1.135
_exptl_crystal_description needle
_exptl_crystal_F_000 432
_exptl_crystal_size_max 0.3
_exptl_crystal_size_mid 0.1
_exptl_crystal_size_min 0.05
_refine_diff_density_max 0.374
_refine_diff_density_min -0.533
_refine_diff_density_rms 0.095
_refine_ls_abs_structure_details
;
 Flack x determined using 140 quotients [(I+)-(I-)]/[(I+)+(I-)]
 (Parsons, Flack and Wagner, Acta Cryst. B69 (2013) 249-259).
;
_refine_ls_abs_structure_Flack -3.0(10)
_refine_ls_extinction_method none
_refine_ls_goodness_of_fit_ref 1.393
_refine_ls_hydrogen_treatment constr
_refine_ls_matrix_type full
_refine_ls_number_parameters 218
_refine_ls_number_reflns 2043
_refine_ls_number_restraints 157
_refine_ls_restrained_S_all 1.342
_refine_ls_R_factor_all 0.1659
_refine_ls_R_factor_gt 0.1419
_refine_ls_shift/su_max 0.000
_refine_ls_shift/su_mean 0.000
_refine_ls_structure_factor_coef Fsqd
_refine_ls_weighting_details 'w=1/[\s^2^(Fo^2^)+(0.2000P)^2^] where P=(Fo^2^+2Fc^2^)/3'
_refine_ls_weighting_scheme calc
_refine_ls_wR_factor_gt 0.3939
_refine_ls_wR_factor_ref 0.4401
_reflns_Friedel_coverage 0.466
_reflns_Friedel_fraction_full 0.456
_reflns_Friedel_fraction_max 0.431
_reflns_number_gt 1206
_reflns_number_total 2043
_reflns_threshold_expression 'I > 2\s(I)'
_cod_data_source_file d2nj02587f3.cif
_cod_data_source_block 7
_cod_depositor_comments 'Adding full bibliography for 7061606--7061612.cif.'
_cod_original_cell_volume 1168.5(5)
_cod_database_code 7061612
_shelx_shelxl_version_number 2018/3
_shelx_space_group_comment
;
The symmetry employed for this shelxl refinement is uniquely defined
by the following loop, which should always be used as a source of
symmetry information in preference to the above space-group names.
They are only intended as comments.
;

loop_
_space_group_symop_operation_xyz
'x, y, z'
'-y, x-y, z+2/3'
'-x+y, -x, z+1/3'

loop_
_atom_site_label
_atom_site_type_symbol
_atom_site_fract_x
_atom_site_fract_y
_atom_site_fract_z
_atom_site_U_iso_or_equiv
_atom_site_adp_type
_atom_site_occupancy
_atom_site_site_symmetry_order
_atom_site_calc_flag
_atom_site_refinement_flags_posn
_atom_site_refinement_flags_adp
_atom_site_refinement_flags_occupancy
_atom_site_disorder_assembly
_atom_site_disorder_group
N1C N 0.1678(7) -0.1121(7) 1.2596(15) 0.070(2) Uani 1 1 d . . . . .
H1NC H 0.148082 -0.111189 1.104627 0.084 Uiso 1 1 calc R U . . .
C1C C 0.2609(9) -0.1078(8) 1.2898(17) 0.064(3) Uani 1 1 d . . . . .
H1C H 0.287173 -0.080306 1.460798 0.077 Uiso 1 1 calc R U . . .
C2C C 0.2437(16) -0.2102(10) 1.282(3) 0.100(5) Uani 1 1 d . . . . .
H2C2 H 0.200221 -0.247555 1.420676 0.120 Uiso 1 1 calc R U . . .
H1C2 H 0.215095 -0.239735 1.117057 0.120 Uiso 1 1 calc R U . . .
C3C C 0.3368(15) -0.2081(13) 1.316(3) 0.105(5) Uani 1 1 d . . . . .
H2C3 H 0.326359 -0.272365 1.303776 0.126 Uiso 1 1 calc R U . . .
H1C3 H 0.362687 -0.183314 1.487102 0.126 Uiso 1 1 calc R U . . .
C4C C 0.4071(16) -0.1464(16) 1.109(3) 0.110(6) Uani 1 1 d . . . . .
H1C4 H 0.382831 -0.173903 0.938598 0.132 Uiso 1 1 calc R U . . .
H2C4 H 0.466915 -0.145231 1.135364 0.132 Uiso 1 1 calc R U . . .
C5C C 0.4250(10) -0.0439(13) 1.115(3) 0.088(4) Uani 1 1 d . . . . .
H2C5 H 0.467907 -0.007254 0.974662 0.105 Uiso 1 1 calc R U . . .
H1C5 H 0.454711 -0.013947 1.278804 0.105 Uiso 1 1 calc R U . . .
C6C C 0.3292(8) -0.0450(7) 1.0839(16) 0.058(2) Uani 1 1 d . . . . .
H6C H 0.302348 -0.070952 0.912069 0.070 Uiso 1 1 calc R U . . .
N2C N 0.3451(8) 0.0514(6) 1.1024(16) 0.071(3) Uani 1 1 d . . . . .
H2NC H 0.336869 0.071234 1.250212 0.086 Uiso 1 1 calc R U . . .
C1B C 0.3725(12) 0.1111(9) 0.895(2) 0.081(4) Uani 1 1 d . . . . .
O1B O 0.3749(8) 0.0844(7) 0.6743(16) 0.091(3) Uani 1 1 d . . . . .
O2BA O 0.374(3) 0.1930(19) 0.970(5) 0.078(7) Uani 0.52(5) 1 d D U P A 1
C2BA C 0.405(3) 0.270(2) 0.775(5) 0.080(8) Uani 0.52(5) 1 d D U P A 1
C3BA C 0.414(4) 0.352(2) 0.938(6) 0.108(12) Uani 0.52(5) 1 d D U P A 1
H2B3 H 0.353175 0.333912 1.013986 0.163 Uiso 0.52(5) 1 calc R U P A 1
H3B3 H 0.459945 0.366172 1.073060 0.163 Uiso 0.52(5) 1 calc R U P A 1
H1B3 H 0.433740 0.406592 0.828935 0.163 Uiso 0.52(5) 1 calc R U P A 1
C4BA C 0.496(3) 0.293(3) 0.653(8) 0.091(8) Uani 0.52(5) 1 d D U P A 1
H1B4 H 0.513403 0.343012 0.527963 0.136 Uiso 0.52(5) 1 calc R U P A 1
H2B4 H 0.544494 0.313289 0.784177 0.136 Uiso 0.52(5) 1 calc R U P A 1
H3B4 H 0.489525 0.237433 0.566585 0.136 Uiso 0.52(5) 1 calc R U P A 1
C5BA C 0.325(3) 0.238(3) 0.575(6) 0.083(8) Uani 0.52(5) 1 d D U P A 1
H3B5 H 0.267329 0.223953 0.662801 0.124 Uiso 0.52(5) 1 calc R U P A 1
H1B5 H 0.341409 0.288459 0.451362 0.124 Uiso 0.52(5) 1 calc R U P A 1
H2B5 H 0.316821 0.182508 0.486054 0.124 Uiso 0.52(5) 1 calc R U P A 1
O2BB O 0.416(3) 0.202(2) 0.967(6) 0.085(9) Uani 0.48(5) 1 d D U P A 2
C2BB C 0.452(4) 0.283(2) 0.786(6) 0.088(9) Uani 0.48(5) 1 d D U P A 2
C3BB C 0.490(4) 0.368(2) 0.968(7) 0.116(14) Uani 0.48(5) 1 d D U P A 2
H5B3 H 0.439499 0.363748 1.074894 0.174 Uiso 0.48(5) 1 calc R U P A 2
H6B3 H 0.538917 0.369497 1.076368 0.174 Uiso 0.48(5) 1 calc R U P A 2
H4B3 H 0.516514 0.425889 0.866709 0.174 Uiso 0.48(5) 1 calc R U P A 2
C4BB C 0.528(3) 0.288(3) 0.619(10) 0.117(14) Uani 0.48(5) 1 d D U P A 2
H4B4 H 0.549385 0.341587 0.503122 0.176 Uiso 0.48(5) 1 calc R U P A 2
H5B4 H 0.579715 0.296155 0.726245 0.176 Uiso 0.48(5) 1 calc R U P A 2
H6B4 H 0.503811 0.230709 0.519749 0.176 Uiso 0.48(5) 1 calc R U P A 2
C5BB C 0.367(4) 0.274(3) 0.630(9) 0.111(12) Uani 0.48(5) 1 d D U P A 2
H6B5 H 0.319458 0.270353 0.747021 0.167 Uiso 0.48(5) 1 calc R U P A 2
H4B5 H 0.388088 0.327867 0.517472 0.167 Uiso 0.48(5) 1 calc R U P A 2
H5B5 H 0.340560 0.216673 0.526092 0.167 Uiso 0.48(5) 1 calc R U P A 2
C1A C 0.1137(9) -0.1174(12) 1.459(2) 0.084(4) Uani 1 1 d . . . . .
O1A O 0.1377(7) -0.1168(9) 1.6894(17) 0.103(4) Uani 1 1 d . . . . .
C2A C 0.0242(11) -0.1220(13) 1.387(2) 0.088(4) Uani 1 1 d . . . . .
C3A C -0.0463(16) -0.127(2) 1.311(4) 0.123(6) Uani 1 1 d . . . . .
H3A H -0.102165 -0.130450 1.251010 0.148 Uiso 1 1 calc R U . . .

loop_
_atom_site_aniso_label
_atom_site_aniso_U_11
_atom_site_aniso_U_22
_atom_site_aniso_U_33
_atom_site_aniso_U_23
_atom_site_aniso_U_13
_atom_site_aniso_U_12
N1C 0.086(6) 0.101(6) 0.017(4) -0.004(4) -0.007(4) 0.042(5)
C1C 0.099(7) 0.081(6) 0.010(4) 0.005(4) -0.004(4) 0.043(6)
C2C 0.162(14) 0.076(7) 0.051(7) 0.003(6) -0.030(8) 0.052(8)
C3C 0.175(16) 0.114(11) 0.056(9) -0.003(7) -0.027(10) 0.096(12)
C4C 0.152(15) 0.161(15) 0.059(10) -0.024(10) -0.028(10) 0.111(13)
C5C 0.083(7) 0.139(12) 0.044(7) -0.001(7) -0.007(6) 0.057(8)
C6C 0.078(6) 0.075(5) 0.013(4) -0.008(3) -0.013(4) 0.032(5)
N2C 0.119(7) 0.071(5) 0.019(4) 0.005(3) -0.002(4) 0.043(5)
C1B 0.132(10) 0.073(6) 0.019(5) -0.011(4) -0.011(5) 0.036(6)
O1B 0.144(8) 0.096(6) 0.023(4) 0.005(4) -0.001(4) 0.052(6)
O2BA 0.116(19) 0.073(10) 0.026(8) 0.008(7) 0.019(11) 0.032(12)
C2BA 0.116(18) 0.073(11) 0.027(11) 0.009(8) 0.010(11) 0.029(14)
C3BA 0.18(3) 0.085(14) 0.046(14) -0.001(10) 0.000(17) 0.060(19)
C4BA 0.102(17) 0.093(17) 0.054(18) 0.033(13) 0.013(12) 0.031(15)
C5BA 0.102(17) 0.094(19) 0.042(13) 0.009(11) 0.010(11) 0.041(15)
O2BB 0.12(2) 0.076(10) 0.020(9) 0.005(7) 0.005(13) 0.025(14)
C2BB 0.12(2) 0.075(13) 0.040(14) 0.023(9) 0.008(13) 0.028(16)
C3BB 0.16(3) 0.080(12) 0.059(18) 0.012(11) 0.002(18) 0.029(19)
C4BB 0.12(2) 0.09(2) 0.08(2) 0.023(16) 0.04(2) 0.005(19)
C5BB 0.15(3) 0.08(2) 0.08(2) 0.017(16) -0.015(19) 0.05(2)
C1A 0.076(7) 0.117(10) 0.032(7) -0.005(6) 0.002(5) 0.029(6)
O1A 0.105(7) 0.162(10) 0.020(5) 0.002(5) 0.005(4) 0.050(6)
C2A 0.099(9) 0.128(11) 0.034(6) -0.010(6) -0.006(6) 0.054(8)
C3A 0.115(13) 0.183(19) 0.071(11) -0.013(11) -0.006(10) 0.074(13)

loop_
_atom_type_symbol
_atom_type_description
_atom_type_scat_dispersion_real
_atom_type_scat_dispersion_imag
_atom_type_scat_source
C C 0.0181 0.0091 'International Tables Vol C Tables 4.2.6.8 and 6.1.1.4'
H H 0.0000 0.0000 'International Tables Vol C Tables 4.2.6.8 and 6.1.1.4'
N N 0.0311 0.0180 'International Tables Vol C Tables 4.2.6.8 and 6.1.1.4'
O O 0.0492 0.0322 'International Tables Vol C Tables 4.2.6.8 and 6.1.1.4'

loop_
_geom_angle_atom_site_label_1
_geom_angle_atom_site_label_2
_geom_angle_atom_site_label_3
_geom_angle
_geom_angle_site_symmetry_1
_geom_angle_site_symmetry_3
_geom_angle_publ_flag
C1A N1C C1C 123.3(9) . . ?
N1C C1C C6C 110.3(8) . . ?
N1C C1C C2C 108.3(11) . . ?
C6C C1C C2C 112.9(11) . . ?
C3C C2C C1C 109.5(13) . . ?
C2C C3C C4C 110.5(12) . . ?
C3C C4C C5C 111.9(13) . . ?
C4C C5C C6C 109.8(13) . . ?
N2C C6C C1C 111.0(8) . . ?
N2C C6C C5C 110.0(10) . . ?
C1C C6C C5C 109.3(9) . . ?
C1B N2C C6C 122.4(8) . . ?
O1B C1B O2BB 123.9(17) . . ?
O1B C1B N2C 122.2(11) . . ?
O2BB C1B N2C 112.1(14) . . ?
O1B C1B O2BA 128.1(15) . . ?
N2C C1B O2BA 108.2(13) . . ?
C1B O2BA C2BA 117(2) . . ?
C4BA C2BA O2BA 112(3) . . ?
C4BA C2BA C3BA 112(3) . . ?
O2BA C2BA C3BA 101.9(19) . . ?
C4BA C2BA C5BA 112.1(19) . . ?
O2BA C2BA C5BA 107(2) . . ?
C3BA C2BA C5BA 111(3) . . ?
C1B O2BB C2BB 124(2) . . ?
C4BB C2BB O2BB 111(3) . . ?
C4BB C2BB C3BB 111(3) . . ?
O2BB C2BB C3BB 103(2) . . ?
C4BB C2BB C5BB 113(3) . . ?
O2BB C2BB C5BB 108(3) . . ?
C3BB C2BB C5BB 111(3) . . ?
O1A C1A N1C 122.7(13) . . ?
O1A C1A C2A 122.5(12) . . ?
N1C C1A C2A 114.8(11) . . ?
C3A C2A C1A 175.0(15) . . ?

loop_
_geom_bond_atom_site_label_1
_geom_bond_atom_site_label_2
_geom_bond_distance
_geom_bond_site_symmetry_2
_geom_bond_publ_flag
N1C C1A 1.321(16) . ?
N1C C1C 1.483(16) . ?
C1C C6C 1.501(15) . ?
C1C C2C 1.541(17) . ?
C2C C3C 1.50(3) . ?
C3C C4C 1.51(3) . ?
C4C C5C 1.54(3) . ?
C5C C6C 1.554(17) . ?
C6C N2C 1.454(14) . ?
N2C C1B 1.355(15) . ?
C1B O1B 1.220(15) . ?
C1B O2BB 1.33(3) . ?
C1B O2BA 1.37(3) . ?
O2BA C2BA 1.48(2) . ?
C2BA C4BA 1.46(5) . ?
C2BA C3BA 1.51(3) . ?
C2BA C5BA 1.53(5) . ?
O2BB C2BB 1.47(2) . ?
C2BB C4BB 1.47(5) . ?
C2BB C3BB 1.52(3) . ?
C2BB C5BB 1.53(5) . ?
C1A O1A 1.245(18) . ?
C1A C2A 1.46(2) . ?
C2A C3A 1.17(3) . ?
